data_7245610
loop_
_publ_author_name
'Hu, Cong'
'Li, Ying-Yu'
'Qiu, Qi-Ming'
'Han, Hong-Liang'
'Gu, Chao-Yue'
'Yang, Yu-Ping'
'Dai, Li-Xiong'
'Jin, Qiong-Hua'

_publ_section_title
;
 Efficient dye degradation and THz spectra of {PMo12} based rare earth
 phosphine oxide complexes
;
_journal_name_full CrystEngComm
_journal_paper_doi 10.1039/D2CE00989G
_journal_year 2022
_chemical_formula_sum 'C40 H96 Mo12 O64 P9 Sm'
_chemical_formula_weight 3181.53
_space_group_IT_number 2
_space_group_name_Hall '-P 1'
_space_group_name_H-M_alt 'P -1'
_symmetry_cell_setting triclinic
_symmetry_space_group_name_H-M 'P -1'
_atom_sites_solution_hydrogens geom
_atom_sites_solution_primary direct
_atom_sites_solution_secondary difmap
_audit_creation_method SHELXL-97
_audit_update_record
;
2022-06-15 deposited with the CCDC.	2022-08-26 downloaded from the CCDC.
;
_cell_angle_alpha 68.940(3)
_cell_angle_beta 67.689(2)
_cell_angle_gamma 65.6600(10)
_cell_formula_units_Z 1
_cell_length_a 14.0400(15)
_cell_length_b 15.0002(16)
_cell_length_c 15.2701(18)
_cell_measurement_reflns_used 1875
_cell_measurement_temperature 293(2)
_cell_measurement_theta_max 27.255
_cell_measurement_theta_min 2.592
_cell_volume 2631.0(5)
_computing_cell_refinement 'Bruker SMART'
_computing_data_collection 'Bruker SMART'
_computing_data_reduction 'Bruker SHELXTL'
_computing_molecular_graphics 'Bruker SHELXTL'
_computing_publication_material 'Bruker SHELXTL'
_computing_structure_refinement 'SHELXL-97 (Sheldrick, 1997)'
_computing_structure_solution 'SHELXS-97 (Sheldrick, 1990)'
_diffrn_ambient_temperature 293(2)
_diffrn_measured_fraction_theta_full 0.972
_diffrn_measured_fraction_theta_max 0.972
_diffrn_measurement_device_type 'CCD area detector'
_diffrn_measurement_method 'phi and omega scans'
_diffrn_radiation_monochromator graphite
_diffrn_radiation_source 'fine-focus sealed tube'
_diffrn_radiation_type MoK\a
_diffrn_radiation_wavelength 0.71073
_diffrn_reflns_av_R_equivalents 0.0941
_diffrn_reflns_av_sigmaI/netI 0.1733
_diffrn_reflns_limit_h_max 11
_diffrn_reflns_limit_h_min -16
_diffrn_reflns_limit_k_max 17
_diffrn_reflns_limit_k_min -17
_diffrn_reflns_limit_l_max 18
_diffrn_reflns_limit_l_min -18
_diffrn_reflns_number 13174
_diffrn_reflns_theta_full 25.02
_diffrn_reflns_theta_max 25.02
_diffrn_reflns_theta_min 2.38
_exptl_absorpt_coefficient_mu 2.155
_exptl_absorpt_correction_T_max 0.6725
_exptl_absorpt_correction_T_min 0.5456
_exptl_absorpt_correction_type multi-scan
_exptl_absorpt_process_details sadabs
_exptl_crystal_colour yellow
_exptl_crystal_density_diffrn 2.008
_exptl_crystal_description block
_exptl_crystal_F_000 1549
_exptl_crystal_size_max 0.32
_exptl_crystal_size_mid 0.25
_exptl_crystal_size_min 0.20
_refine_diff_density_max 2.107
_refine_diff_density_min -1.913
_refine_diff_density_rms 0.221
_refine_ls_extinction_method none
_refine_ls_goodness_of_fit_ref 1.154
_refine_ls_hydrogen_treatment mixed
_refine_ls_matrix_type full
_refine_ls_number_parameters 698
_refine_ls_number_reflns 9033
_refine_ls_number_restraints 1120
_refine_ls_restrained_S_all 1.199
_refine_ls_R_factor_all 0.2387
_refine_ls_R_factor_gt 0.1384
_refine_ls_shift/su_max 0.005
_refine_ls_shift/su_mean 0.000
_refine_ls_structure_factor_coef Fsqd
_refine_ls_weighting_details 'calc w=1/[\s^2^(Fo^2^)+(0.1320P)^2^+0.0000P] where P=(Fo^2^+2Fc^2^)/3'
_refine_ls_weighting_scheme calc
_refine_ls_wR_factor_gt 0.3081
_refine_ls_wR_factor_ref 0.3491
_reflns_number_gt 3349
_reflns_number_total 9033
_reflns_threshold_expression >2sigma(I)
_cod_data_source_file d2ce00989g2.cif
_cod_data_source_block 210416e
_cod_depositor_comments
;
The following automatic conversions were performed:

data item '_symmetry_cell_setting' value 'Triclinic' was changed to
'triclinic' in accordance with the
/home/data/users/saulius/crontab/automatic-downloads/rss-feeds/RSC/lib/dictionaries/cif_core.dic
dictionary named 'cif_core.dic' version 2.4.2 last updated on
2011-04-26.

Automatic conversion script
Id: cif_fix_values 7556 2019-12-06 15:28:31Z antanas 
;
_cod_original_sg_symbol_H-M P-1
_cod_database_code 7245610

loop_
_symmetry_equiv_pos_as_xyz
'x, y, z'
'-x, -y, -z'

loop_
_atom_site_label
_atom_site_type_symbol
_atom_site_fract_x
_atom_site_fract_y
_atom_site_fract_z
_atom_site_U_iso_or_equiv
_atom_site_adp_type
_atom_site_occupancy
_atom_site_symmetry_multiplicity
_atom_site_calc_flag
_atom_site_refinement_flags
_atom_site_disorder_assembly
_atom_site_disorder_group
Sm1 Sm 0.5000 0.0000 1.0000 0.0616(5) Uani 1 2 d SU . .
Mo1 Mo 0.7658(2) 0.4455(2) 0.5218(2) 0.1042(9) Uani 1 1 d U . .
Mo2 Mo 0.8121(3) 0.4564(3) 0.73345(19) 0.1394(12) Uani 1 1 d DU . .
Mo3 Mo 0.7385(2) 0.6831(2) 0.5519(3) 0.1403(11) Uani 1 1 d DU . .
Mo4 Mo 0.9197(4) 0.7192(2) 0.3124(2) 0.1512(13) Uani 1 1 d DU . .
Mo5 Mo 0.9637(2) 0.47252(19) 0.29091(17) 0.0999(9) Uani 1 1 d U . .
Mo6 Mo 1.0274(2) 0.25626(16) 0.48613(17) 0.0880(8) Uani 1 1 d U . .
O1 O 0.950(3) 0.443(3) 0.460(3) 0.098(3) Uani 0.50 1 d PU . .
O2 O 0.982(3) 0.458(2) 0.609(2) 0.091(4) Uani 0.50 1 d PU . .
O3 O 0.931(3) 0.615(2) 0.477(2) 0.085(4) Uani 0.50 1 d PU . .
O4 O 1.119(3) 0.484(2) 0.445(2) 0.083(4) Uani 0.50 1 d PU . .
O5 O 0.7650(15) 0.4178(13) 0.6550(14) 0.110(3) Uani 1 1 d U . .
O6 O 0.7111(15) 0.5839(13) 0.5146(13) 0.108(3) Uani 1 1 d U . .
O7 O 0.8273(16) 0.4711(14) 0.3870(14) 0.114(3) Uani 1 1 d U . .
O8 O 0.8804(15) 0.3146(14) 0.5273(13) 0.111(3) Uani 1 1 d U . .
O9 O 0.653(2) 0.4158(18) 0.539(2) 0.163(9) Uani 1 1 d U . .
O10 O 0.7517(18) 0.5862(10) 0.6663(12) 0.170(5) Uani 1 1 d DU . .
O11 O 1.0635(10) 0.6679(15) 0.2655(17) 0.166(6) Uani 1 1 d DU . .
O12 O 0.902(2) 0.5207(16) 0.7507(18) 0.147(5) Uani 1 1 d U . .
O13 O 0.730(2) 0.4324(19) 0.8469(18) 0.173(8) Uani 1 1 d U . .
O14 O 0.778(3) 0.7286(19) 0.422(3) 0.189(5) Uani 1 1 d U . .
O15 O 0.905(2) 0.6138(16) 0.2783(17) 0.152(5) Uani 1 1 d U . .
O16 O 0.902(3) 0.8188(19) 0.2182(19) 0.200(9) Uani 1 1 d U . .
O17 O 1.0203(16) 0.3406(14) 0.3556(14) 0.115(3) Uani 1 1 d U . .
O18 O 0.942(2) 0.4638(16) 0.1930(15) 0.145(7) Uani 1 1 d U . .
O19 O 1.0417(18) 0.2238(16) 0.6144(14) 0.128(5) Uani 1 1 d U . .
O20 O 1.1724(18) 0.2638(16) 0.4379(14) 0.123(5) Uani 1 1 d U . .
O21 O 1.0375(16) 0.1478(13) 0.4755(13) 0.113(5) Uani 1 1 d U . .
O22 O 0.6055(18) 0.765(2) 0.588(3) 0.214(6) Uani 1 1 d U . .
O23 O 0.433(2) 0.1858(12) 0.9249(16) 0.079(4) Uani 0.532(4) 1 d PDU A -1
O24 O 0.6759(18) 0.0273(17) 0.9486(15) 0.084(4) Uani 0.532(4) 1 d PDU A -1
O25 O 0.5354(19) 0.0207(19) 0.8286(12) 0.080(4) Uani 0.532(4) 1 d PDU A -1
O26 O 0.6355(18) -0.1545(14) 0.9854(17) 0.082(4) Uani 0.532(4) 1 d PDU A -1
O27 O 0.418(3) 0.3274(18) 0.7793(14) 0.123(6) Uani 0.532(4) 1 d PDU A -1
O28 O 0.375(2) 0.3616(16) 0.9338(17) 0.126(7) Uani 0.532(4) 1 d PDU A -1
O29 O 0.8324(19) 0.026(2) 0.804(2) 0.131(6) Uani 0.532(4) 1 d PDU A -1
O30 O 0.805(2) 0.109(3) 0.923(2) 0.149(7) Uani 0.532(4) 1 d PDU A -1
O31 O 0.650(3) 0.067(2) 0.6642(15) 0.126(6) Uani 0.532(4) 1 d PDU A -1
O32 O 0.532(2) -0.026(3) 0.6909(18) 0.134(7) Uani 0.532(4) 1 d PDU A -1
O33 O 0.8297(14) -0.249(2) 0.935(2) 0.133(7) Uani 0.532(4) 1 d PDU A -1
O34 O 0.696(2) -0.3367(14) 1.004(2) 0.138(8) Uani 0.532(4) 1 d PDU A -1
O23' O 0.531(2) 0.1100(18) 0.8338(16) 0.079(4) Uani 0.468(4) 1 d PD A -2
O24' O 0.593(2) 0.0892(17) 1.021(2) 0.084(4) Uani 0.468(4) 1 d PD A -2
O25' O 0.503(2) -0.0675(16) 0.8779(16) 0.080(4) Uani 0.468(4) 1 d PD A -2
O26' O 0.6998(18) -0.0687(19) 0.9275(17) 0.082(4) Uani 0.468(4) 1 d PD A -2
O27' O 0.516(2) 0.2700(15) 0.709(2) 0.123(6) Uani 0.468(4) 1 d PD A -2
O28' O 0.667(2) 0.118(2) 0.6761(18) 0.126(7) Uani 0.468(4) 1 d PD A -2
O29' O 0.7596(15) 0.113(2) 0.997(3) 0.131(6) Uani 0.468(4) 1 d PD A -2
O30' O 0.587(3) 0.227(2) 1.072(2) 0.149(7) Uani 0.468(4) 1 d PD A -2
O31' O 0.475(2) -0.2102(19) 0.865(2) 0.126(6) Uani 0.468(4) 1 d PD A -2
O32' O 0.531(2) -0.088(2) 0.7164(13) 0.134(7) Uani 0.468(4) 1 d PD A -2
O33' O 0.856(2) -0.2224(17) 0.918(2) 0.133(7) Uani 0.468(4) 1 d PD A -2
O34' O 0.872(2) -0.063(2) 0.806(2) 0.138(8) Uani 0.468(4) 1 d PD A -2
P1 P 1.0000 0.5000 0.5000 0.0787(17) Uani 1 2 d SU . .
P2 P 0.4582(10) 0.2850(9) 0.8715(8) 0.087(3) Uani 0.532(4) 1 d PD A -1
P3 P 0.7397(10) 0.0957(10) 0.8695(8) 0.087(3) Uani 0.532(4) 1 d PD A -1
P4 P 0.6083(9) -0.0200(9) 0.7381(8) 0.080(3) Uani 0.532(4) 1 d PD A -1
P5 P 0.7155(11) -0.2385(10) 0.9334(8) 0.098(3) Uani 0.532(4) 1 d PD A -1
P2' P 0.5978(12) 0.1773(11) 0.7568(9) 0.087(3) Uani 0.468(4) 1 d PD A -2
P3' P 0.6428(12) 0.1755(11) 0.9865(9) 0.087(3) Uani 0.468(4) 1 d PD A -2
P4' P 0.5514(10) -0.1453(10) 0.8170(9) 0.080(3) Uani 0.468(4) 1 d PD A -2
P5' P 0.7935(12) -0.1264(12) 0.8539(10) 0.098(3) Uani 0.468(4) 1 d PD A -2
C1 C 0.5935(15) 0.2869(18) 0.846(4) 0.130(8) Uani 0.532(4) 1 d PDU A -1
H1A H 0.5976 0.3535 0.8081 0.156 Uiso 0.532(4) 1 calc PR A -1
H1B H 0.6097 0.2733 0.9065 0.156 Uiso 0.532(4) 1 calc PR A -1
C2 C 0.678(2) 0.209(3) 0.789(2) 0.133(7) Uani 0.532(4) 1 d PDU A -1
H2A H 0.7336 0.2370 0.7407 0.160 Uiso 0.532(4) 1 calc PR A -1
H2B H 0.6434 0.1929 0.7549 0.160 Uiso 0.532(4) 1 calc PR A -1
C3 C 0.381(4) 0.288(4) 0.730(2) 0.113(8) Uani 0.532(4) 1 d PDU A -1
H3A H 0.3025 0.3170 0.7429 0.135 Uiso 0.532(4) 1 calc PR A -1
H3B H 0.3984 0.2155 0.7558 0.135 Uiso 0.532(4) 1 calc PR A -1
C4 C 0.434(5) 0.312(5) 0.620(2) 0.153(13) Uani 0.532(4) 1 d PDU A -1
H4A H 0.4042 0.2893 0.5884 0.230 Uiso 0.532(4) 1 calc PR A -1
H4B H 0.5110 0.2782 0.6077 0.230 Uiso 0.532(4) 1 calc PR A -1
H4C H 0.4203 0.3834 0.5960 0.230 Uiso 0.532(4) 1 calc PR A -1
C5 C 0.269(3) 0.425(3) 0.922(4) 0.133(10) Uani 0.532(4) 1 d PDU A -1
H5A H 0.2195 0.3860 0.9517 0.160 Uiso 0.532(4) 1 calc PR A -1
H5B H 0.2729 0.4506 0.8532 0.160 Uiso 0.532(4) 1 calc PR A -1
C6 C 0.223(4) 0.514(3) 0.969(4) 0.138(15) Uani 0.532(4) 1 d PDU A -1
H6A H 0.1517 0.5535 0.9612 0.206 Uiso 0.532(4) 1 calc PR A -1
H6B H 0.2696 0.5559 0.9370 0.206 Uiso 0.532(4) 1 calc PR A -1
H6C H 0.2202 0.4900 1.0366 0.206 Uiso 0.532(4) 1 calc PR A -1
C7 C 0.920(3) 0.052(3) 0.724(3) 0.155(9) Uani 0.532(4) 1 d PDU A -1
H7A H 0.9311 0.1081 0.7316 0.186 Uiso 0.532(4) 1 calc PR A -1
H7B H 0.9001 0.0735 0.6635 0.186 Uiso 0.532(4) 1 calc PR A -1
C8 C 1.026(2) -0.036(4) 0.718(4) 0.138(12) Uani 0.532(4) 1 d PDU A -1
H8A H 1.0814 -0.0162 0.6629 0.207 Uiso 0.532(4) 1 calc PR A -1
H8B H 1.0149 -0.0920 0.7100 0.207 Uiso 0.532(4) 1 calc PR A -1
H8C H 1.0470 -0.0562 0.7765 0.207 Uiso 0.532(4) 1 calc PR A -1
C9 C 0.776(5) 0.171(3) 0.987(3) 0.155(9) Uani 0.532(4) 1 d PDU A -1
H9A H 0.6983 0.2039 1.0040 0.186 Uiso 0.532(4) 1 calc PR A -1
H9B H 0.8111 0.2228 0.9548 0.186 Uiso 0.532(4) 1 calc PR A -1
C10 C 0.812(7) 0.107(6) 1.080(3) 0.24(2) Uani 0.532(4) 1 d PDU A -1
H10A H 0.7892 0.1494 1.1241 0.353 Uiso 0.532(4) 1 calc PR A -1
H10B H 0.8894 0.0778 1.0641 0.353 Uiso 0.532(4) 1 calc PR A -1
H10C H 0.7789 0.0549 1.1115 0.353 Uiso 0.532(4) 1 calc PR A -1
C11 C 0.7336(18) -0.122(2) 0.746(2) 0.122(7) Uani 0.532(4) 1 d PDU A -1
H11A H 0.7766 -0.1317 0.6814 0.147 Uiso 0.532(4) 1 calc PR A -1
H11B H 0.7750 -0.1048 0.7724 0.147 Uiso 0.532(4) 1 calc PR A -1
C12 C 0.712(4) -0.2198(16) 0.8112(18) 0.150(9) Uani 0.532(4) 1 d PDU A -1
H12A H 0.7657 -0.2761 0.7845 0.180 Uiso 0.532(4) 1 calc PR A -1
H12B H 0.6408 -0.2172 0.8128 0.180 Uiso 0.532(4) 1 calc PR A -1
C13 C 0.704(3) 0.077(3) 0.5622(17) 0.147(10) Uani 0.532(4) 1 d PDU A -1
H13A H 0.7304 0.0117 0.5473 0.177 Uiso 0.532(4) 1 calc PR A -1
H13B H 0.7664 0.0985 0.5461 0.177 Uiso 0.532(4) 1 calc PR A -1
C14 C 0.628(5) 0.153(5) 0.500(3) 0.159(13) Uani 0.532(4) 1 d PDU A -1
H14A H 0.6663 0.1598 0.4325 0.238 Uiso 0.532(4) 1 calc PR A -1
H14B H 0.6005 0.2172 0.5160 0.238 Uiso 0.532(4) 1 calc PR A -1
H14C H 0.5679 0.1300 0.5138 0.238 Uiso 0.532(4) 1 calc PR A -1
C15 C 0.437(4) -0.057(5) 0.735(3) 0.136(9) Uani 0.532(4) 1 d PDU A -1
H15A H 0.3932 -0.0283 0.7912 0.163 Uiso 0.532(4) 1 calc PR A -1
H15B H 0.4584 -0.1296 0.7581 0.163 Uiso 0.532(4) 1 calc PR A -1
C16 C 0.368(4) -0.024(5) 0.665(4) 0.154(13) Uani 0.532(4) 1 d PDU A -1
H16A H 0.2994 -0.0341 0.7003 0.231 Uiso 0.532(4) 1 calc PR A -1
H16B H 0.4053 -0.0622 0.6164 0.231 Uiso 0.532(4) 1 calc PR A -1
H16C H 0.3569 0.0467 0.6335 0.231 Uiso 0.532(4) 1 calc PR A -1
C17 C 0.865(3) -0.248(4) 1.010(4) 0.142(11) Uani 0.532(4) 1 d PDU A -1
H17A H 0.8157 -0.2671 1.0730 0.170 Uiso 0.532(4) 1 calc PR A -1
H17B H 0.8624 -0.1799 1.0024 0.170 Uiso 0.532(4) 1 calc PR A -1
C18 C 0.980(3) -0.319(5) 1.010(4) 0.174(18) Uani 0.532(4) 1 d PDU A -1
H18A H 0.9984 -0.3198 1.0651 0.261 Uiso 0.532(4) 1 calc PR A -1
H18B H 1.0307 -0.2967 0.9510 0.261 Uiso 0.532(4) 1 calc PR A -1
H18C H 0.9848 -0.3862 1.0141 0.261 Uiso 0.532(4) 1 calc PR A -1
C19 C 0.760(5) -0.4387(16) 0.998(3) 0.141(10) Uani 0.532(4) 1 d PDU A -1
H19A H 0.8362 -0.4438 0.9700 0.169 Uiso 0.532(4) 1 calc PR A -1
H19B H 0.7387 -0.4580 0.9556 0.169 Uiso 0.532(4) 1 calc PR A -1
C20 C 0.744(6) -0.510(3) 1.099(4) 0.174(17) Uani 0.532(4) 1 d PDU A -1
H20A H 0.7804 -0.5787 1.0938 0.261 Uiso 0.532(4) 1 calc PR A -1
H20B H 0.6677 -0.5002 1.1296 0.261 Uiso 0.532(4) 1 calc PR A -1
H20C H 0.7735 -0.4966 1.1387 0.261 Uiso 0.532(4) 1 calc PR A -1
C1' C 0.683(4) 0.218(5) 0.7877(16) 0.130(8) Uani 0.468(4) 1 d PD A -2
H1'1 H 0.7445 0.1601 0.8033 0.156 Uiso 0.468(4) 1 calc PR A -2
H1'2 H 0.7107 0.2662 0.7321 0.156 Uiso 0.468(4) 1 calc PR A -2
C2' C 0.619(5) 0.2652(19) 0.875(2) 0.133(7) Uani 0.468(4) 1 d PD A -2
H2'1 H 0.5422 0.2895 0.8795 0.160 Uiso 0.468(4) 1 calc PR A -2
H2'2 H 0.6409 0.3224 0.8652 0.160 Uiso 0.468(4) 1 calc PR A -2
C3' C 0.440(3) 0.278(4) 0.663(3) 0.113(8) Uani 0.468(4) 1 d PD A -2
H3'1 H 0.4019 0.3487 0.6404 0.135 Uiso 0.468(4) 1 calc PR A -2
H3'2 H 0.3874 0.2464 0.7106 0.135 Uiso 0.468(4) 1 calc PR A -2
C4' C 0.494(6) 0.229(6) 0.577(4) 0.153(13) Uani 0.468(4) 1 d PD A -2
H4'1 H 0.4400 0.2370 0.5482 0.230 Uiso 0.468(4) 1 calc PR A -2
H4'2 H 0.5306 0.1584 0.5987 0.230 Uiso 0.468(4) 1 calc PR A -2
H4'3 H 0.5463 0.2604 0.5286 0.230 Uiso 0.468(4) 1 calc PR A -2
C5' C 0.768(3) 0.129(5) 0.608(3) 0.133(10) Uani 0.468(4) 1 d PD A -2
H5'1 H 0.8278 0.0778 0.6329 0.160 Uiso 0.468(4) 1 calc PR A -2
H5'2 H 0.7715 0.1944 0.6014 0.160 Uiso 0.468(4) 1 calc PR A -2
C6' C 0.781(5) 0.119(5) 0.507(2) 0.138(15) Uani 0.468(4) 1 d PD A -2
H6'1 H 0.8465 0.1329 0.4629 0.206 Uiso 0.468(4) 1 calc PR A -2
H6'2 H 0.7199 0.1664 0.4843 0.206 Uiso 0.468(4) 1 calc PR A -2
H6'3 H 0.7864 0.0519 0.5121 0.206 Uiso 0.468(4) 1 calc PR A -2
C7' C 0.832(4) 0.124(3) 1.034(4) 0.155(9) Uani 0.468(4) 1 d PD A -2
H7'1 H 0.7984 0.1850 1.0572 0.186 Uiso 0.468(4) 1 calc PR A -2
H7'2 H 0.8972 0.1304 0.9813 0.186 Uiso 0.468(4) 1 calc PR A -2
C8' C 0.865(5) 0.034(5) 1.117(4) 0.138(12) Uani 0.468(4) 1 d PD A -2
H8'1 H 0.9170 0.0417 1.1374 0.207 Uiso 0.468(4) 1 calc PR A -2
H8'2 H 0.8964 -0.0272 1.0946 0.207 Uiso 0.468(4) 1 calc PR A -2
H8'3 H 0.8017 0.0299 1.1708 0.207 Uiso 0.468(4) 1 calc PR A -2
C9' C 0.600(5) 0.311(3) 1.086(3) 0.155(9) Uani 0.468(4) 1 d PD A -2
H9'1 H 0.5288 0.3594 1.1054 0.186 Uiso 0.468(4) 1 calc PR A -2
H9'2 H 0.6401 0.3445 1.0245 0.186 Uiso 0.468(4) 1 calc PR A -2
C10' C 0.660(7) 0.277(6) 1.163(5) 0.24(2) Uani 0.468(4) 1 d PD A -2
H10D H 0.6668 0.3351 1.1710 0.353 Uiso 0.468(4) 1 calc PR A -2
H10E H 0.7309 0.2309 1.1433 0.353 Uiso 0.468(4) 1 calc PR A -2
H10F H 0.6198 0.2451 1.2243 0.353 Uiso 0.468(4) 1 calc PR A -2
C11' C 0.6914(15) -0.219(2) 0.810(3) 0.122(7) Uani 0.468(4) 1 d PD A -2
H11C H 0.7022 -0.2884 0.8132 0.147 Uiso 0.468(4) 1 calc PR A -2
H11D H 0.7374 -0.1929 0.7487 0.147 Uiso 0.468(4) 1 calc PR A -2
C12' C 0.724(3) -0.217(3) 0.895(3) 0.150(9) Uani 0.468(4) 1 d PD A -2
H12C H 0.7706 -0.2835 0.9189 0.180 Uiso 0.468(4) 1 calc PR A -2
H12D H 0.6592 -0.1999 0.9474 0.180 Uiso 0.468(4) 1 calc PR A -2
C13' C 0.490(5) -0.310(3) 0.926(3) 0.147(10) Uani 0.468(4) 1 d PD A -2
H13C H 0.4358 -0.3088 0.9881 0.177 Uiso 0.468(4) 1 calc PR A -2
H13D H 0.5613 -0.3365 0.9376 0.177 Uiso 0.468(4) 1 calc PR A -2
C14' C 0.482(7) -0.379(3) 0.877(5) 0.159(13) Uani 0.468(4) 1 d PD A -2
H14D H 0.4999 -0.4470 0.9154 0.238 Uiso 0.468(4) 1 calc PR A -2
H14E H 0.5315 -0.3753 0.8129 0.238 Uiso 0.468(4) 1 calc PR A -2
H14F H 0.4091 -0.3571 0.8722 0.238 Uiso 0.468(4) 1 calc PR A -2
C15' C 0.446(4) -0.004(4) 0.683(3) 0.136(9) Uani 0.468(4) 1 d PD A -2
H15C H 0.4459 0.0566 0.6934 0.163 Uiso 0.468(4) 1 calc PR A -2
H15D H 0.3766 -0.0139 0.7209 0.163 Uiso 0.468(4) 1 calc PR A -2
C16' C 0.460(5) 0.012(5) 0.575(3) 0.154(13) Uani 0.468(4) 1 d PD A -2
H16D H 0.4192 0.0798 0.5492 0.231 Uiso 0.468(4) 1 calc PR A -2
H16E H 0.4336 -0.0342 0.5674 0.231 Uiso 0.468(4) 1 calc PR A -2
H16F H 0.5353 -0.0005 0.5399 0.231 Uiso 0.468(4) 1 calc PR A -2
C17' C 0.929(3) -0.237(4) 0.970(3) 0.142(11) Uani 0.468(4) 1 d PD A -2
H17C H 0.9854 -0.2076 0.9263 0.170 Uiso 0.468(4) 1 calc PR A -2
H17D H 0.9639 -0.3089 0.9924 0.170 Uiso 0.468(4) 1 calc PR A -2
C18' C 0.871(6) -0.190(6) 1.057(4) 0.174(18) Uani 0.468(4) 1 d PD A -2
H18D H 0.9190 -0.2109 1.0970 0.261 Uiso 0.468(4) 1 calc PR A -2
H18E H 0.8080 -0.2108 1.0953 0.261 Uiso 0.468(4) 1 calc PR A -2
H18F H 0.8484 -0.1176 1.0348 0.261 Uiso 0.468(4) 1 calc PR A -2
C19' C 0.968(3) -0.073(3) 0.727(3) 0.141(10) Uani 0.468(4) 1 d PD A -2
H19C H 1.0002 -0.0230 0.7174 0.169 Uiso 0.468(4) 1 calc PR A -2
H19D H 0.9489 -0.0599 0.6674 0.169 Uiso 0.468(4) 1 calc PR A -2
C20' C 1.051(4) -0.178(4) 0.743(3) 0.174(17) Uani 0.468(4) 1 d PD A -2
H20D H 1.1183 -0.1786 0.6931 0.261 Uiso 0.468(4) 1 calc PR A -2
H20E H 1.0244 -0.2264 0.7421 0.261 Uiso 0.468(4) 1 calc PR A -2
H20F H 1.0641 -0.1944 0.8058 0.261 Uiso 0.468(4) 1 calc PR A -2

loop_
_atom_site_aniso_label
_atom_site_aniso_U_11
_atom_site_aniso_U_22
_atom_site_aniso_U_33
_atom_site_aniso_U_23
_atom_site_aniso_U_13
_atom_site_aniso_U_12
Sm1 0.0655(12) 0.0717(11) 0.0389(9) -0.0241(7) 0.0102(7) -0.0267(9)
Mo1 0.0849(18) 0.1018(17) 0.131(2) -0.0488(15) -0.0072(14) -0.0375(14)
Mo2 0.181(3) 0.187(3) 0.0711(17) -0.0747(14) 0.0657(15) -0.133(2)
Mo3 0.082(2) 0.1063(19) 0.253(3) -0.1119(18) -0.0263(19) -0.0087(15)
Mo4 0.291(4) 0.0712(17) 0.111(2) -0.0130(14) -0.114(2) -0.030(2)
Mo5 0.143(2) 0.1044(17) 0.0594(14) -0.0299(12) -0.0280(13) -0.0373(15)
Mo6 0.1105(19) 0.0707(13) 0.0773(15) -0.0349(11) 0.0063(12) -0.0382(12)
O1 0.109(4) 0.095(4) 0.090(4) -0.037(3) -0.008(4) -0.037(3)
O2 0.105(5) 0.093(5) 0.082(5) -0.039(5) -0.010(5) -0.037(5)
O3 0.103(6) 0.087(5) 0.084(5) -0.042(5) -0.012(5) -0.042(5)
O4 0.100(6) 0.088(6) 0.077(6) -0.043(5) -0.010(6) -0.040(6)
O5 0.112(4) 0.103(4) 0.104(4) -0.040(4) -0.004(4) -0.035(4)
O6 0.110(4) 0.104(4) 0.105(4) -0.040(4) -0.010(4) -0.034(4)
O7 0.117(4) 0.104(4) 0.098(4) -0.032(4) -0.005(4) -0.029(4)
O8 0.113(4) 0.102(4) 0.094(4) -0.031(3) -0.003(4) -0.029(3)
O9 0.155(19) 0.144(18) 0.24(2) -0.083(17) -0.033(17) -0.080(15)
O10 0.169(10) 0.185(6) 0.213(6) -0.119(6) -0.039(8) -0.061(8)
O11 0.271(12) 0.093(9) 0.175(10) -0.039(9) -0.106(10) -0.049(10)
O12 0.187(14) 0.132(12) 0.165(13) -0.099(10) -0.038(11) -0.046(9)
O13 0.187(16) 0.181(15) 0.136(15) -0.047(13) 0.051(13) -0.124(13)
O14 0.228(7) 0.132(8) 0.243(4) -0.097(6) -0.099(5) -0.017(8)
O15 0.235(10) 0.112(9) 0.144(9) -0.044(8) -0.093(8) -0.041(8)
O16 0.326(19) 0.114(13) 0.141(14) -0.006(12) -0.132(14) -0.012(15)
O17 0.122(4) 0.103(4) 0.095(4) -0.029(4) -0.003(4) -0.032(4)
O18 0.242(19) 0.141(15) 0.109(13) -0.046(11) -0.085(13) -0.066(14)
O19 0.147(10) 0.148(10) 0.090(9) -0.052(8) 0.008(8) -0.063(9)
O20 0.145(11) 0.137(11) 0.091(10) -0.043(9) 0.002(9) -0.067(9)
O21 0.150(13) 0.098(11) 0.100(11) -0.053(9) 0.005(10) -0.060(10)
O22 0.082(8) 0.179(13) 0.438(11) -0.210(10) -0.055(8) 0.005(7)
O23 0.074(6) 0.084(6) 0.059(6) -0.014(6) 0.005(6) -0.030(6)
O24 0.080(6) 0.085(6) 0.055(6) -0.017(5) 0.011(5) -0.024(5)
O25 0.079(6) 0.086(6) 0.048(6) -0.022(5) 0.008(5) -0.020(5)
O26 0.081(6) 0.085(6) 0.047(6) -0.028(5) 0.007(6) -0.007(6)
O27 0.142(12) 0.130(11) 0.100(11) -0.047(9) -0.007(9) -0.053(10)
O28 0.129(13) 0.134(12) 0.099(12) -0.042(10) 0.013(10) -0.054(11)
O29 0.138(11) 0.150(10) 0.120(10) -0.057(9) 0.016(9) -0.085(9)
O30 0.149(12) 0.159(11) 0.129(12) -0.046(10) 0.018(10) -0.080(10)
O31 0.136(11) 0.149(11) 0.115(10) -0.061(9) 0.014(9) -0.086(9)
O32 0.138(12) 0.161(13) 0.112(11) -0.070(10) 0.015(10) -0.070(11)
O33 0.132(13) 0.156(13) 0.108(12) -0.043(11) 0.008(10) -0.071(11)
O34 0.136(14) 0.148(14) 0.103(13) -0.041(12) 0.023(11) -0.062(12)
O23' 0.074(6) 0.084(6) 0.059(6) -0.014(6) 0.005(6) -0.030(6)
O24' 0.080(6) 0.085(6) 0.055(6) -0.017(5) 0.011(5) -0.024(5)
O25' 0.079(6) 0.086(6) 0.048(6) -0.022(5) 0.008(5) -0.020(5)
O26' 0.081(6) 0.085(6) 0.047(6) -0.028(5) 0.007(6) -0.007(6)
O27' 0.142(12) 0.130(11) 0.100(11) -0.047(9) -0.007(9) -0.053(10)
O28' 0.129(13) 0.134(12) 0.099(12) -0.042(10) 0.013(10) -0.054(11)
O29' 0.138(11) 0.150(10) 0.120(10) -0.057(9) 0.016(9) -0.085(9)
O30' 0.149(12) 0.159(11) 0.129(12) -0.046(10) 0.018(10) -0.080(10)
O31' 0.136(11) 0.149(11) 0.115(10) -0.061(9) 0.014(9) -0.086(9)
O32' 0.138(12) 0.161(13) 0.112(11) -0.070(10) 0.015(10) -0.070(11)
O33' 0.132(13) 0.156(13) 0.108(12) -0.043(11) 0.008(10) -0.071(11)
O34' 0.136(14) 0.148(14) 0.103(13) -0.041(12) 0.023(11) -0.062(12)
P1 0.099(3) 0.084(3) 0.074(3) -0.040(3) -0.009(3) -0.044(3)
P2 0.113(8) 0.087(7) 0.057(6) -0.019(5) -0.006(5) -0.042(6)
P3 0.093(8) 0.115(8) 0.065(6) -0.027(5) -0.016(5) -0.046(6)
P4 0.069(6) 0.112(8) 0.059(6) -0.044(5) 0.012(4) -0.036(5)
P5 0.096(8) 0.117(9) 0.055(6) -0.031(5) -0.005(5) -0.016(6)
P2' 0.113(8) 0.087(7) 0.057(6) -0.019(5) -0.006(5) -0.042(6)
P3' 0.093(8) 0.115(8) 0.065(6) -0.027(5) -0.016(5) -0.046(6)
P4' 0.069(6) 0.112(8) 0.059(6) -0.044(5) 0.012(4) -0.036(5)
P5' 0.096(8) 0.117(9) 0.055(6) -0.031(5) -0.005(5) -0.016(6)
C1 0.142(12) 0.140(11) 0.117(11) -0.045(10) 0.007(10) -0.078(10)
C2 0.142(11) 0.145(11) 0.119(11) -0.046(9) 0.008(9) -0.080(9)
C3 0.139(15) 0.127(14) 0.094(14) -0.052(12) -0.013(12) -0.059(12)
C4 0.155(19) 0.158(19) 0.134(19) -0.060(17) -0.018(17) -0.035(17)
C5 0.145(15) 0.133(15) 0.100(14) -0.039(13) 0.002(13) -0.048(13)
C6 0.14(3) 0.13(2) 0.09(2) -0.01(2) 0.02(2) -0.05(2)
C7 0.150(12) 0.160(12) 0.118(12) -0.041(11) 0.018(11) -0.058(11)
C8 0.134(19) 0.142(19) 0.122(19) -0.048(17) 0.033(17) -0.076(16)
C9 0.152(13) 0.159(13) 0.134(13) -0.039(12) 0.016(11) -0.078(11)
C10 0.19(3) 0.20(3) 0.16(3) -0.01(3) 0.03(3) -0.01(3)
C11 0.134(11) 0.155(11) 0.107(11) -0.064(10) 0.005(10) -0.080(10)
C12 0.145(13) 0.168(13) 0.111(12) -0.052(12) 0.012(11) -0.054(12)
C13 0.145(14) 0.168(15) 0.123(14) -0.056(13) 0.006(13) -0.066(13)
C14 0.15(2) 0.18(2) 0.13(2) -0.063(19) 0.002(19) -0.053(19)
C15 0.139(16) 0.162(16) 0.126(16) -0.060(14) 0.006(14) -0.084(15)
C16 0.14(3) 0.16(3) 0.15(3) -0.05(2) -0.018(19) -0.04(2)
C17 0.143(18) 0.157(17) 0.105(17) -0.040(15) 0.007(15) -0.058(16)
C18 0.15(3) 0.19(3) 0.13(3) -0.03(2) 0.00(2) -0.05(2)
C19 0.143(15) 0.153(15) 0.110(14) -0.058(14) 0.022(13) -0.060(14)
C20 0.18(3) 0.18(3) 0.12(3) -0.05(2) 0.00(2) -0.06(2)
C1' 0.142(12) 0.140(11) 0.117(11) -0.045(10) 0.007(10) -0.078(10)
C2' 0.142(11) 0.145(11) 0.119(11) -0.046(9) 0.008(9) -0.080(9)
C3' 0.139(15) 0.127(14) 0.094(14) -0.052(12) -0.013(12) -0.059(12)
C4' 0.155(19) 0.158(19) 0.134(19) -0.060(17) -0.018(17) -0.035(17)
C5' 0.145(15) 0.133(15) 0.100(14) -0.039(13) 0.002(13) -0.048(13)
C6' 0.14(3) 0.13(2) 0.09(2) -0.01(2) 0.02(2) -0.05(2)
C7' 0.150(12) 0.160(12) 0.118(12) -0.041(11) 0.018(11) -0.058(11)
C8' 0.134(19) 0.142(19) 0.122(19) -0.048(17) 0.033(17) -0.076(16)
C9' 0.152(13) 0.159(13) 0.134(13) -0.039(12) 0.016(11) -0.078(11)
C10' 0.19(3) 0.20(3) 0.16(3) -0.01(3) 0.03(3) -0.01(3)
C11' 0.134(11) 0.155(11) 0.107(11) -0.064(10) 0.005(10) -0.080(10)
C12' 0.145(13) 0.168(13) 0.111(12) -0.052(12) 0.012(11) -0.054(12)
C13' 0.145(14) 0.168(15) 0.123(14) -0.056(13) 0.006(13) -0.066(13)
C14' 0.15(2) 0.18(2) 0.13(2) -0.063(19) 0.002(19) -0.053(19)
C15' 0.139(16) 0.162(16) 0.126(16) -0.060(14) 0.006(14) -0.084(15)
C16' 0.14(3) 0.16(3) 0.15(3) -0.05(2) -0.018(19) -0.04(2)
C17' 0.143(18) 0.157(17) 0.105(17) -0.040(15) 0.007(15) -0.058(16)
C18' 0.15(3) 0.19(3) 0.13(3) -0.03(2) 0.00(2) -0.05(2)
C19' 0.143(15) 0.153(15) 0.110(14) -0.058(14) 0.022(13) -0.060(14)
C20' 0.18(3) 0.18(3) 0.12(3) -0.05(2) 0.00(2) -0.06(2)

loop_
_atom_type_symbol
_atom_type_description
_atom_type_scat_dispersion_real
_atom_type_scat_dispersion_imag
_atom_type_scat_source
C C 0.0033 0.0016 'International Tables Vol C Tables 4.2.6.8 and 6.1.1.4'
H H 0.0000 0.0000 'International Tables Vol C Tables 4.2.6.8 and 6.1.1.4'
O O 0.0106 0.0060 'International Tables Vol C Tables 4.2.6.8 and 6.1.1.4'
P P 0.1023 0.0942 'International Tables Vol C Tables 4.2.6.8 and 6.1.1.4'
Mo Mo -1.6832 0.6857 'International Tables Vol C Tables 4.2.6.8 and 6.1.1.4'
Sm Sm -0.1638 3.4418 'International Tables Vol C Tables 4.2.6.8 and 6.1.1.4'

loop_
_geom_angle_atom_site_label_1
_geom_angle_atom_site_label_2
_geom_angle_atom_site_label_3
_geom_angle
_geom_angle_site_symmetry_1
_geom_angle_site_symmetry_3
_geom_angle_publ_flag
O26 Sm1 O26 180.000(3) . 2_657 ?
O26 Sm1 O25 81.8(8) . . ?
O26 Sm1 O25 98.2(8) 2_657 . ?
O26 Sm1 O25 98.2(8) . 2_657 ?
O26 Sm1 O25 81.8(8) 2_657 2_657 ?
O25 Sm1 O25 180.000(2) . 2_657 ?
O26 Sm1 O24' 78.3(9) . 2_657 ?
O26 Sm1 O24' 101.7(10) 2_657 2_657 ?
O25 Sm1 O24' 71.6(9) . 2_657 ?
O25 Sm1 O24' 108.4(9) 2_657 2_657 ?
O26 Sm1 O24' 101.7(10) . . ?
O26 Sm1 O24' 78.3(10) 2_657 . ?
O25 Sm1 O24' 108.4(9) . . ?
O25 Sm1 O24' 71.6(9) 2_657 . ?
O24' Sm1 O24' 180.0(7) 2_657 . ?
O26 Sm1 O25' 65.9(9) . . ?
O26 Sm1 O25' 114.1(9) 2_657 . ?
O25 Sm1 O25' 34.7(8) . . ?
O25 Sm1 O25' 145.3(8) 2_657 . ?
O24' Sm1 O25' 40.3(8) 2_657 . ?
O24' Sm1 O25' 139.7(8) . . ?
O26 Sm1 O25' 114.1(9) . 2_657 ?
O26 Sm1 O25' 65.9(9) 2_657 2_657 ?
O25 Sm1 O25' 145.3(8) . 2_657 ?
O25 Sm1 O25' 34.7(8) 2_657 2_657 ?
O24' Sm1 O25' 139.7(8) 2_657 2_657 ?
O24' Sm1 O25' 40.3(8) . 2_657 ?
O25' Sm1 O25' 180.000(2) . 2_657 ?
O26 Sm1 O24 72.4(9) . . ?
O26 Sm1 O24 107.6(9) 2_657 . ?
O25 Sm1 O24 82.8(8) . . ?
O25 Sm1 O24 97.2(8) 2_657 . ?
O24' Sm1 O24 143.4(8) 2_657 . ?
O24' Sm1 O24 36.6(8) . . ?
O25' Sm1 O24 106.0(8) . . ?
O25' Sm1 O24 74.0(8) 2_657 . ?
O26 Sm1 O24 107.6(9) . 2_657 ?
O26 Sm1 O24 72.4(8) 2_657 2_657 ?
O25 Sm1 O24 97.2(8) . 2_657 ?
O25 Sm1 O24 82.8(8) 2_657 2_657 ?
O24' Sm1 O24 36.6(8) 2_657 2_657 ?
O24' Sm1 O24 143.4(8) . 2_657 ?
O25' Sm1 O24 74.0(8) . 2_657 ?
O25' Sm1 O24 106.0(8) 2_657 2_657 ?
O24 Sm1 O24 180.0(11) . 2_657 ?
O26 Sm1 O23' 75.5(8) . 2_657 ?
O26 Sm1 O23' 104.5(8) 2_657 2_657 ?
O25 Sm1 O23' 148.0(8) . 2_657 ?
O25 Sm1 O23' 32.0(8) 2_657 2_657 ?
O24' Sm1 O23' 81.8(9) 2_657 2_657 ?
O24' Sm1 O23' 98.2(9) . 2_657 ?
O25' Sm1 O23' 113.8(9) . 2_657 ?
O25' Sm1 O23' 66.2(9) 2_657 2_657 ?
O24 Sm1 O23' 110.8(9) . 2_657 ?
O24 Sm1 O23' 69.2(9) 2_657 2_657 ?
O26 Sm1 O23' 104.5(8) . . ?
O26 Sm1 O23' 75.5(8) 2_657 . ?
O25 Sm1 O23' 32.0(8) . . ?
O25 Sm1 O23' 148.0(8) 2_657 . ?
O24' Sm1 O23' 98.2(9) 2_657 . ?
O24' Sm1 O23' 81.8(9) . . ?
O25' Sm1 O23' 66.2(9) . . ?
O25' Sm1 O23' 113.8(9) 2_657 . ?
O24 Sm1 O23' 69.2(9) . . ?
O24 Sm1 O23' 110.8(9) 2_657 . ?
O23' Sm1 O23' 180.000(2) 2_657 . ?
O9 Mo1 O7 104.4(11) . . ?
O9 Mo1 O6 103.5(10) . . ?
O7 Mo1 O6 90.1(8) . . ?
O9 Mo1 O5 100.1(11) . . ?
O7 Mo1 O5 154.7(9) . . ?
O6 Mo1 O5 90.2(8) . . ?
O9 Mo1 O8 102.9(10) . . ?
O7 Mo1 O8 86.1(8) . . ?
O6 Mo1 O8 153.5(8) . . ?
O5 Mo1 O8 82.4(8) . . ?
O9 Mo1 O1 158.1(12) . . ?
O7 Mo1 O1 61.4(11) . . ?
O6 Mo1 O1 93.6(10) . . ?
O5 Mo1 O1 93.3(10) . . ?
O8 Mo1 O1 61.6(10) . . ?
O13 Mo2 O10 109.9(12) . . ?
O13 Mo2 O5 105.2(11) . . ?
O10 Mo2 O5 84.3(9) . . ?
O13 Mo2 O11 102.5(12) . 2_766 ?
O10 Mo2 O11 147.5(9) . 2_766 ?
O5 Mo2 O11 90.0(9) . 2_766 ?
O13 Mo2 O12 102.2(12) . . ?
O10 Mo2 O12 82.8(10) . . ?
O5 Mo2 O12 152.3(9) . . ?
O11 Mo2 O12 87.9(9) 2_766 . ?
O13 Mo2 O2 156.9(14) . . ?
O10 Mo2 O2 87.1(11) . . ?
O5 Mo2 O2 91.6(9) . . ?
O11 Mo2 O2 61.1(10) 2_766 . ?
O12 Mo2 O2 63.4(10) . . ?
O13 Mo2 O4 162.9(13) . 2_766 ?
O10 Mo2 O4 57.6(10) . 2_766 ?
O5 Mo2 O4 64.1(9) . 2_766 ?
O11 Mo2 O4 91.2(10) 2_766 2_766 ?
O12 Mo2 O4 88.4(10) . 2_766 ?
O2 Mo2 O4 40.1(11) . 2_766 ?
O22 Mo3 O14 103.6(15) . . ?
O22 Mo3 O20 105.9(10) . 2_766 ?
O14 Mo3 O20 89.6(11) . 2_766 ?
O22 Mo3 O10 102.1(14) . . ?
O14 Mo3 O10 152.9(11) . . ?
O20 Mo3 O10 91.4(10) 2_766 . ?
O22 Mo3 O6 101.4(9) . . ?
O14 Mo3 O6 81.2(10) . . ?
O20 Mo3 O6 152.6(9) 2_766 . ?
O10 Mo3 O6 85.6(9) . . ?
O22 Mo3 O3 163.8(13) . . ?
O14 Mo3 O3 65.8(12) . . ?
O20 Mo3 O3 63.3(9) 2_766 . ?
O10 Mo3 O3 90.7(11) . . ?
O6 Mo3 O3 89.4(9) . . ?
O22 Mo3 O4 154.4(13) . 2_766 ?
O14 Mo3 O4 95.1(11) . 2_766 ?
O20 Mo3 O4 91.4(10) 2_766 2_766 ?
O10 Mo3 O4 57.9(10) . 2_766 ?
O6 Mo3 O4 64.0(9) . 2_766 ?
O3 Mo3 O4 41.8(10) . 2_766 ?
O16 Mo4 O11 96.1(15) . . ?
O16 Mo4 O15 104.9(12) . . ?
O11 Mo4 O15 87.9(11) . . ?
O16 Mo4 O19 98.1(12) . 2_766 ?
O11 Mo4 O19 84.1(10) . 2_766 ?
O15 Mo4 O19 156.4(9) . 2_766 ?
O16 Mo4 O14 110.4(15) . . ?
O11 Mo4 O14 152.7(11) . . ?
O15 Mo4 O14 91.6(11) . . ?
O19 Mo4 O14 85.5(9) 2_766 . ?
O16 Mo4 O3 161.7(12) . . ?
O11 Mo4 O3 90.6(11) . . ?
O15 Mo4 O3 92.4(9) . . ?
O19 Mo4 O3 65.6(9) 2_766 . ?
O14 Mo4 O3 62.1(11) . . ?
O18 Mo5 O12 104.7(11) . 2_766 ?
O18 Mo5 O17 104.9(10) . . ?
O12 Mo5 O17 87.1(10) 2_766 . ?
O18 Mo5 O15 100.7(10) . . ?
O12 Mo5 O15 90.7(11) 2_766 . ?
O17 Mo5 O15 154.0(9) . . ?
O18 Mo5 O7 101.5(11) . . ?
O12 Mo5 O7 153.7(9) 2_766 . ?
O17 Mo5 O7 86.8(8) . . ?
O15 Mo5 O7 83.9(10) . . ?
O18 Mo5 O1 157.2(11) . . ?
O12 Mo5 O1 94.3(11) 2_766 . ?
O17 Mo5 O1 63.1(10) . . ?
O15 Mo5 O1 91.3(11) . . ?
O7 Mo5 O1 60.2(11) . . ?
O21 Mo6 O8 102.4(9) . . ?
O21 Mo6 O19 102.7(9) . . ?
O8 Mo6 O19 91.7(9) . . ?
O21 Mo6 O20 106.1(9) . . ?
O8 Mo6 O20 151.0(8) . . ?
O19 Mo6 O20 87.2(9) . . ?
O21 Mo6 O17 101.1(9) . . ?
O8 Mo6 O17 87.7(8) . . ?
O19 Mo6 O17 155.7(8) . . ?
O20 Mo6 O17 81.8(9) . . ?
O21 Mo6 O1 153.1(11) . . ?
O8 Mo6 O1 60.5(10) . . ?
O19 Mo6 O1 98.7(11) . . ?
O20 Mo6 O1 91.0(10) . . ?
O17 Mo6 O1 60.2(10) . . ?
P1 O1 Mo1 122.8(18) . . ?
P1 O1 Mo5 123.0(17) . . ?
Mo1 O1 Mo5 96.9(13) . . ?
P1 O1 Mo6 117.8(18) . . ?
Mo1 O1 Mo6 95.0(12) . . ?
Mo5 O1 Mo6 94.6(12) . . ?
P1 O2 O4 56.4(16) . 2_766 ?
P1 O2 O3 56.8(15) . 2_766 ?
O4 O2 O3 96(2) 2_766 2_766 ?
P1 O2 Mo2 128.1(19) . . ?
O4 O2 Mo2 71.7(15) 2_766 . ?
O3 O2 Mo2 133.9(19) 2_766 . ?
P1 O3 O4 54.0(15) . 2_766 ?
P1 O3 O2 53.4(15) . 2_766 ?
O4 O3 O2 92(2) 2_766 2_766 ?
P1 O3 Mo3 124.6(17) . . ?
O4 O3 Mo3 70.7(15) 2_766 . ?
O2 O3 Mo3 139.4(19) 2_766 . ?
P1 O3 Mo4 124.5(16) . . ?
O4 O3 Mo4 133.4(19) 2_766 . ?
O2 O3 Mo4 71.3(15) 2_766 . ?
Mo3 O3 Mo4 94.4(12) . . ?
P1 O4 O2 56.2(16) . 2_766 ?
P1 O4 O3 57.3(15) . 2_766 ?
O2 O4 O3 95(2) 2_766 2_766 ?
P1 O4 Mo3 124.7(16) . 2_766 ?
O2 O4 Mo3 131.6(18) 2_766 2_766 ?
O3 O4 Mo3 67.5(15) 2_766 2_766 ?
P1 O4 Mo2 124.3(18) . 2_766 ?
O2 O4 Mo2 68.2(15) 2_766 2_766 ?
O3 O4 Mo2 135.9(18) 2_766 2_766 ?
Mo3 O4 Mo2 92.6(11) 2_766 2_766 ?
Mo2 O5 Mo1 140.5(10) . . ?
Mo1 O6 Mo3 138.4(11) . . ?
Mo1 O7 Mo5 141.2(12) . . ?
Mo6 O8 Mo1 142.3(10) . . ?
Mo3 O10 Mo2 151.5(12) . . ?
Mo4 O11 Mo2 144.6(13) . 2_766 ?
Mo5 O12 Mo2 141.2(12) 2_766 . ?
Mo3 O14 Mo4 137.2(16) . . ?
Mo5 O15 Mo4 140.3(13) . . ?
Mo5 O17 Mo6 141.5(11) . . ?
Mo6 O19 Mo4 137.4(11) . 2_766 ?
Mo3 O20 Mo6 143.9(12) 2_766 . ?
P2 O23 Sm1 148.2(16) . . ?
P3 O24 Sm1 140.6(16) . . ?
P4 O25 Sm1 147.1(16) . . ?
P5 O26 Sm1 155.7(16) . . ?
C3 O27 P2 134.4(19) . . ?
C5 O28 P2 125.5(17) . . ?
C7 O29 P3 126.7(18) . . ?
C9 O30 P3 133(2) . . ?
C13 O31 P4 128.0(19) . . ?
C15 O32 P4 130.2(17) . . ?
C17 O33 P5 130.5(19) . . ?
C19 O34 P5 128.5(18) . . ?
P2' O23' Sm1 146.3(18) . . ?
P3' O24' Sm1 151.8(17) . . ?
P4' O25' Sm1 152.8(15) . . ?
P5' O26' Sm1 148.3(19) . . ?
C3' O27' P2' 131.3(19) . . ?
C5' O28' P2' 125.0(18) . . ?
C7' O29' P3' 135(2) . . ?
C9' O30' P3' 130(2) . . ?
C13' O31' P4' 131(2) . . ?
C15' O32' P4' 134.5(19) . . ?
C17' O33' P5' 131(2) . . ?
C19' O34' P5' 130(2) . . ?
O2 P1 O2 180.000(3) 2_766 . ?
O2 P1 O4 67.4(17) 2_766 . ?
O2 P1 O4 112.6(17) . . ?
O2 P1 O4 112.6(17) 2_766 2_766 ?
O2 P1 O4 67.4(17) . 2_766 ?
O4 P1 O4 180.0(16) . 2_766 ?
O2 P1 O3 110.2(17) 2_766 2_766 ?
O2 P1 O3 69.8(17) . 2_766 ?
O4 P1 O3 68.6(16) . 2_766 ?
O4 P1 O3 111.4(16) 2_766 2_766 ?
O2 P1 O3 69.8(17) 2_766 . ?
O2 P1 O3 110.2(17) . . ?
O4 P1 O3 111.4(16) . . ?
O4 P1 O3 68.6(16) 2_766 . ?
O3 P1 O3 180.000(5) 2_766 . ?
O2 P1 O1 71.7(17) 2_766 . ?
O2 P1 O1 108.3(17) . . ?
O4 P1 O1 109.2(16) . . ?
O4 P1 O1 70.8(16) 2_766 . ?
O3 P1 O1 75.1(17) 2_766 . ?
O3 P1 O1 104.9(17) . . ?
O2 P1 O1 108.3(17) 2_766 2_766 ?
O2 P1 O1 71.7(17) . 2_766 ?
O4 P1 O1 70.8(16) . 2_766 ?
O4 P1 O1 109.2(16) 2_766 2_766 ?
O3 P1 O1 104.9(17) 2_766 2_766 ?
O3 P1 O1 75.1(17) . 2_766 ?
O1 P1 O1 180(2) . 2_766 ?
O23 P2 O27 106.7(11) . . ?
O23 P2 O28 105.3(12) . . ?
O27 P2 O28 101.1(11) . . ?
O23 P2 C1 119.4(15) . . ?
O27 P2 C1 112(2) . . ?
O28 P2 C1 110.3(18) . . ?
O24 P3 O30 104.0(12) . . ?
O24 P3 O29 104.8(12) . . ?
O30 P3 O29 100.7(12) . . ?
O24 P3 C2 122.9(17) . . ?
O30 P3 C2 115(2) . . ?
O29 P3 C2 106.9(18) . . ?
O25 P4 O32 106.6(12) . . ?
O25 P4 O31 105.0(12) . . ?
O32 P4 O31 103.1(12) . . ?
O25 P4 C11 118.8(16) . . ?
O32 P4 C11 119(2) . . ?
O31 P4 C11 102.0(17) . . ?
O26 P5 O34 105.5(11) . . ?
O26 P5 O33 105.7(12) . . ?
O34 P5 O33 103.4(12) . . ?
O26 P5 C12 115.9(16) . . ?
O34 P5 C12 114.0(18) . . ?
O33 P5 C12 111(2) . . ?
O23' P2' O27' 106.0(12) . . ?
O23' P2' O28' 104.1(12) . . ?
O27' P2' O28' 103.9(12) . . ?
O23' P2' C1' 121.7(17) . . ?
O27' P2' C1' 110(2) . . ?
O28' P2' C1' 110(2) . . ?
O30' P3' O24' 102.9(12) . . ?
O30' P3' O29' 104.3(13) . . ?
O24' P3' O29' 99.7(12) . . ?
O30' P3' C2' 110(2) . . ?
O24' P3' C2' 115.4(18) . . ?
O29' P3' C2' 122(2) . . ?
O25' P4' O32' 106.6(12) . . ?
O25' P4' O31' 103.5(12) . . ?
O32' P4' O31' 104.7(12) . . ?
O25' P4' C11' 115.1(10) . . ?
O32' P4' C11' 113.2(10) . . ?
O31' P4' C11' 112.6(10) . . ?
O26' P5' O34' 103.9(12) . . ?
O26' P5' O33' 104.6(12) . . ?
O34' P5' O33' 103.2(12) . . ?
O26' P5' C12' 88(2) . . ?
O34' P5' C12' 168(2) . . ?
O33' P5' C12' 72.4(16) . . ?
C2 C1 P2 111.7(14) . . ?
C2 C1 H1A 109.3 . . ?
P2 C1 H1A 109.3 . . ?
C2 C1 H1B 109.3 . . ?
P2 C1 H1B 109.3 . . ?
H1A C1 H1B 107.9 . . ?
C1 C2 P3 110.9(14) . . ?
C1 C2 H2A 109.5 . . ?
P3 C2 H2A 109.5 . . ?
C1 C2 H2B 109.5 . . ?
P3 C2 H2B 109.5 . . ?
H2A C2 H2B 108.0 . . ?
O27 C3 C4 110.8(16) . . ?
O27 C3 H3A 109.5 . . ?
C4 C3 H3A 109.5 . . ?
O27 C3 H3B 109.5 . . ?
C4 C3 H3B 109.5 . . ?
H3A C3 H3B 108.1 . . ?
C3 C4 H4A 109.5 . . ?
C3 C4 H4B 109.5 . . ?
H4A C4 H4B 109.5 . . ?
C3 C4 H4C 109.5 . . ?
H4A C4 H4C 109.5 . . ?
H4B C4 H4C 109.5 . . ?
O28 C5 C6 112.3(16) . . ?
O28 C5 H5A 109.1 . . ?
C6 C5 H5A 109.1 . . ?
O28 C5 H5B 109.1 . . ?
C6 C5 H5B 109.1 . . ?
H5A C5 H5B 107.9 . . ?
C5 C6 H6A 109.5 . . ?
C5 C6 H6B 109.5 . . ?
H6A C6 H6B 109.5 . . ?
C5 C6 H6C 109.5 . . ?
H6A C6 H6C 109.5 . . ?
H6B C6 H6C 109.5 . . ?
O29 C7 C8 112.1(16) . . ?
O29 C7 H7A 109.2 . . ?
C8 C7 H7A 109.2 . . ?
O29 C7 H7B 109.2 . . ?
C8 C7 H7B 109.2 . . ?
H7A C7 H7B 107.9 . . ?
C7 C8 H8A 109.5 . . ?
C7 C8 H8B 109.5 . . ?
H8A C8 H8B 109.5 . . ?
C7 C8 H8C 109.5 . . ?
H8A C8 H8C 109.5 . . ?
H8B C8 H8C 109.5 . . ?
O30 C9 C10 110.4(16) . . ?
O30 C9 H9A 109.6 . . ?
C10 C9 H9A 109.6 . . ?
O30 C9 H9B 109.6 . . ?
C10 C9 H9B 109.6 . . ?
H9A C9 H9B 108.1 . . ?
C9 C10 H10A 109.5 . . ?
C9 C10 H10B 109.5 . . ?
H10A C10 H10B 109.5 . . ?
C9 C10 H10C 109.5 . . ?
H10A C10 H10C 109.5 . . ?
H10B C10 H10C 109.5 . . ?
C12 C11 P4 111.1(14) . . ?
C12 C11 H11A 109.4 . . ?
P4 C11 H11A 109.4 . . ?
C12 C11 H11B 109.4 . . ?
P4 C11 H11B 109.4 . . ?
H11A C11 H11B 108.0 . . ?
C11 C12 P5 110.7(14) . . ?
C11 C12 H12A 109.5 . . ?
P5 C12 H12A 109.5 . . ?
C11 C12 H12B 109.5 . . ?
P5 C12 H12B 109.5 . . ?
H12A C12 H12B 108.1 . . ?
O31 C13 C14 111.0(16) . . ?
O31 C13 H13A 109.4 . . ?
C14 C13 H13A 109.5 . . ?
O31 C13 H13B 109.4 . . ?
C14 C13 H13B 109.4 . . ?
H13A C13 H13B 108.0 . . ?
C13 C14 H14A 109.5 . . ?
C13 C14 H14B 109.5 . . ?
H14A C14 H14B 109.5 . . ?
C13 C14 H14C 109.5 . . ?
H14A C14 H14C 109.5 . . ?
H14B C14 H14C 109.5 . . ?
O32 C15 C16 112.5(16) . . ?
O32 C15 H15A 109.1 . . ?
C16 C15 H15A 109.1 . . ?
O32 C15 H15B 109.1 . . ?
C16 C15 H15B 109.1 . . ?
H15A C15 H15B 107.8 . . ?
C15 C16 H16A 109.5 . . ?
C15 C16 H16B 109.5 . . ?
H16A C16 H16B 109.5 . . ?
C15 C16 H16C 109.5 . . ?
H16A C16 H16C 109.5 . . ?
H16B C16 H16C 109.5 . . ?
O33 C17 C18 112.6(17) . . ?
O33 C17 H17A 109.1 . . ?
C18 C17 H17A 109.1 . . ?
O33 C17 H17B 109.1 . . ?
C18 C17 H17B 109.1 . . ?
H17A C17 H17B 107.8 . . ?
C17 C18 H18A 109.5 . . ?
C17 C18 H18B 109.5 . . ?
H18A C18 H18B 109.5 . . ?
C17 C18 H18C 109.5 . . ?
H18A C18 H18C 109.5 . . ?
H18B C18 H18C 109.5 . . ?
O34 C19 C20 110.4(16) . . ?
O34 C19 H19A 109.6 . . ?
C20 C19 H19A 109.6 . . ?
O34 C19 H19B 109.6 . . ?
C20 C19 H19B 109.6 . . ?
H19A C19 H19B 108.1 . . ?
C19 C20 H20A 109.5 . . ?
C19 C20 H20B 109.5 . . ?
H20A C20 H20B 109.5 . . ?
C19 C20 H20C 109.5 . . ?
H20A C20 H20C 109.5 . . ?
H20B C20 H20C 109.5 . . ?
C2' C1' P2' 110.6(14) . . ?
C2' C1' H1'1 109.5 . . ?
P2' C1' H1'1 109.5 . . ?
C2' C1' H1'2 109.5 . . ?
P2' C1' H1'2 109.5 . . ?
H1'1 C1' H1'2 108.1 . . ?
C1' C2' P3' 111.0(14) . . ?
C1' C2' H2'1 109.4 . . ?
P3' C2' H2'1 109.4 . . ?
C1' C2' H2'2 109.4 . . ?
P3' C2' H2'2 109.4 . . ?
H2'1 C2' H2'2 108.0 . . ?
O27' C3' C4' 112.8(17) . . ?
O27' C3' H3'1 109.0 . . ?
C4' C3' H3'1 109.0 . . ?
O27' C3' H3'2 109.0 . . ?
C4' C3' H3'2 109.0 . . ?
H3'1 C3' H3'2 107.8 . . ?
C3' C4' H4'1 109.5 . . ?
C3' C4' H4'2 109.5 . . ?
H4'1 C4' H4'2 109.5 . . ?
C3' C4' H4'3 109.5 . . ?
H4'1 C4' H4'3 109.5 . . ?
H4'2 C4' H4'3 109.5 . . ?
O28' C5' C6' 112.4(16) . . ?
O28' C5' H5'1 109.1 . . ?
C6' C5' H5'1 109.1 . . ?
O28' C5' H5'2 109.1 . . ?
C6' C5' H5'2 109.1 . . ?
H5'1 C5' H5'2 107.9 . . ?
C5' C6' H6'1 109.5 . . ?
C5' C6' H6'2 109.5 . . ?
H6'1 C6' H6'2 109.5 . . ?
C5' C6' H6'3 109.5 . . ?
H6'1 C6' H6'3 109.5 . . ?
H6'2 C6' H6'3 109.5 . . ?
O29' C7' C8' 111.6(17) . . ?
O29' C7' H7'1 109.3 . . ?
C8' C7' H7'1 109.3 . . ?
O29' C7' H7'2 109.3 . . ?
C8' C7' H7'2 109.3 . . ?
H7'1 C7' H7'2 108.0 . . ?
C7' C8' H8'1 109.5 . . ?
C7' C8' H8'2 109.5 . . ?
H8'1 C8' H8'2 109.5 . . ?
C7' C8' H8'3 109.5 . . ?
H8'1 C8' H8'3 109.5 . . ?
H8'2 C8' H8'3 109.5 . . ?
O30' C9' C10' 111.3(17) . . ?
O30' C9' H9'1 109.4 . . ?
C10' C9' H9'1 109.4 . . ?
O30' C9' H9'2 109.4 . . ?
C10' C9' H9'2 109.4 . . ?
H9'1 C9' H9'2 108.0 . . ?
C9' C10' H10D 109.5 . . ?
C9' C10' H10E 109.5 . . ?
H10D C10' H10E 109.5 . . ?
C9' C10' H10F 109.5 . . ?
H10D C10' H10F 109.5 . . ?
H10E C10' H10F 109.5 . . ?
C12' C11' P4' 110.6(14) . . ?
C12' C11' H11C 109.5 . . ?
P4' C11' H11C 109.5 . . ?
C12' C11' H11D 109.5 . . ?
P4' C11' H11D 109.5 . . ?
H11C C11' H11D 108.1 . . ?
C11' C12' P5' 110.2(14) . . ?
C11' C12' H12C 109.6 . . ?
P5' C12' H12C 109.6 . . ?
C11' C12' H12D 109.6 . . ?
P5' C12' H12D 109.6 . . ?
H12C C12' H12D 108.1 . . ?
O31' C13' C14' 110.4(16) . . ?
O31' C13' H13C 109.6 . . ?
C14' C13' H13C 109.6 . . ?
O31' C13' H13D 109.6 . . ?
C14' C13' H13D 109.6 . . ?
H13C C13' H13D 108.1 . . ?
C13' C14' H14D 109.5 . . ?
C13' C14' H14E 109.5 . . ?
H14D C14' H14E 109.5 . . ?
C13' C14' H14F 109.5 . . ?
H14D C14' H14F 109.5 . . ?
H14E C14' H14F 109.5 . . ?
O32' C15' C16' 111.7(17) . . ?
O32' C15' H15C 109.3 . . ?
C16' C15' H15C 109.3 . . ?
O32' C15' H15D 109.3 . . ?
C16' C15' H15D 109.3 . . ?
H15C C15' H15D 107.9 . . ?
C15' C16' H16D 109.5 . . ?
C15' C16' H16E 109.5 . . ?
H16D C16' H16E 109.5 . . ?
C15' C16' H16F 109.5 . . ?
H16D C16' H16F 109.5 . . ?
H16E C16' H16F 109.5 . . ?
O33' C17' C18' 111.7(16) . . ?
O33' C17' H17C 109.3 . . ?
C18' C17' H17C 109.3 . . ?
O33' C17' H17D 109.3 . . ?
C18' C17' H17D 109.3 . . ?
H17C C17' H17D 107.9 . . ?
C17' C18' H18D 109.5 . . ?
C17' C18' H18E 109.5 . . ?
H18D C18' H18E 109.5 . . ?
C17' C18' H18F 109.5 . . ?
H18D C18' H18F 109.5 . . ?
H18E C18' H18F 109.5 . . ?
O34' C19' C20' 112.0(16) . . ?
O34' C19' H19C 109.2 . . ?
C20' C19' H19C 109.2 . . ?
O34' C19' H19D 109.2 . . ?
C20' C19' H19D 109.2 . . ?
H19C C19' H19D 107.9 . . ?
C19' C20' H20D 109.5 . . ?
C19' C20' H20E 109.5 . . ?
H20D C20' H20E 109.5 . . ?
C19' C20' H20F 109.5 . . ?
H20D C20' H20F 109.5 . . ?
H20E C20' H20F 109.5 . . ?

loop_
_geom_bond_atom_site_label_1
_geom_bond_atom_site_label_2
_geom_bond_distance
_geom_bond_site_symmetry_2
_geom_bond_publ_flag
Sm1 O26 2.336(16) . ?
Sm1 O26 2.336(16) 2_657 ?
Sm1 O25 2.397(16) . ?
Sm1 O25 2.397(16) 2_657 ?
Sm1 O24' 2.389(19) 2_657 ?
Sm1 O24' 2.389(19) . ?
Sm1 O25' 2.402(17) . ?
Sm1 O25' 2.402(17) 2_657 ?
Sm1 O24 2.453(19) . ?
Sm1 O24 2.453(19) 2_657 ?
Sm1 O23' 2.468(19) 2_657 ?
Sm1 O23' 2.468(19) . ?
Mo1 O9 1.72(2) . ?
Mo1 O7 1.867(19) . ?
Mo1 O6 1.870(18) . ?
Mo1 O5 1.921(19) . ?
Mo1 O8 1.957(19) . ?
Mo1 O1 2.37(4) . ?
Mo2 O13 1.69(2) . ?
Mo2 O10 1.850(9) . ?
Mo2 O5 1.90(2) . ?
Mo2 O11 1.960(16) 2_766 ?
Mo2 O12 2.01(2) . ?
Mo2 O2 2.43(3) . ?
Mo2 O4 2.48(3) 2_766 ?
Mo3 O22 1.76(2) . ?
Mo3 O14 1.80(3) . ?
Mo3 O20 1.81(2) 2_766 ?
Mo3 O10 1.844(9) . ?
Mo3 O6 1.982(19) . ?
Mo3 O3 2.42(3) . ?
Mo3 O4 2.47(3) 2_766 ?
Mo4 O16 1.67(2) . ?
Mo4 O11 1.789(10) . ?
Mo4 O15 1.94(2) . ?
Mo4 O19 1.95(2) 2_766 ?
Mo4 O14 2.04(3) . ?
Mo4 O3 2.45(3) . ?
Mo5 O18 1.689(17) . ?
Mo5 O12 1.78(3) 2_766 ?
Mo5 O17 1.849(19) . ?
Mo5 O15 1.90(2) . ?
Mo5 O7 1.923(19) . ?
Mo5 O1 2.40(4) . ?
Mo6 O21 1.636(16) . ?
Mo6 O8 1.828(19) . ?
Mo6 O19 1.91(2) . ?
Mo6 O20 1.92(2) . ?
Mo6 O17 1.954(19) . ?
Mo6 O1 2.49(3) . ?
O1 P1 1.68(4) . ?
O2 P1 1.51(3) . ?
O2 O4 1.68(5) 2_766 ?
O2 O3 1.77(4) 2_766 ?
O3 P1 1.58(3) . ?
O3 O4 1.75(4) 2_766 ?
O3 O2 1.77(4) 2_766 ?
O4 P1 1.52(3) . ?
O4 O2 1.68(5) 2_766 ?
O4 O3 1.75(4) 2_766 ?
O4 Mo3 2.47(3) 2_766 ?
O4 Mo2 2.48(3) 2_766 ?
O11 Mo2 1.960(16) 2_766 ?
O12 Mo5 1.78(3) 2_766 ?
O19 Mo4 1.95(2) 2_766 ?
O20 Mo3 1.81(2) 2_766 ?
O23 P2 1.534(10) . ?
O24 P3 1.535(10) . ?
O25 P4 1.533(10) . ?
O26 P5 1.535(10) . ?
O27 C3 1.426(10) . ?
O27 P2 1.542(10) . ?
O28 C5 1.438(11) . ?
O28 P2 1.558(10) . ?
O29 C7 1.438(10) . ?
O29 P3 1.559(10) . ?
O30 C9 1.422(11) . ?
O30 P3 1.549(10) . ?
O31 C13 1.434(11) . ?
O31 P4 1.550(10) . ?
O32 C15 1.430(10) . ?
O32 P4 1.547(10) . ?
O33 C17 1.428(11) . ?
O33 P5 1.551(10) . ?
O34 C19 1.435(10) . ?
O34 P5 1.538(10) . ?
O23' P2' 1.541(10) . ?
O24' P3' 1.550(10) . ?
O25' P4' 1.528(10) . ?
O26' P5' 1.543(10) . ?
O27' C3' 1.429(10) . ?
O27' P2' 1.541(10) . ?
O28' C5' 1.441(11) . ?
O28' P2' 1.552(10) . ?
O29' C7' 1.421(11) . ?
O29' P3' 1.557(10) . ?
O30' C9' 1.433(10) . ?
O30' P3' 1.546(10) . ?
O31' C13' 1.428(11) . ?
O31' P4' 1.548(10) . ?
O32' C15' 1.426(10) . ?
O32' P4' 1.538(10) . ?
O33' C17' 1.428(11) . ?
O33' P5' 1.549(10) . ?
O34' C19' 1.431(10) . ?
O34' P5' 1.548(10) . ?
P1 O2 1.51(3) 2_766 ?
P1 O4 1.52(3) 2_766 ?
P1 O3 1.58(3) 2_766 ?
P1 O1 1.68(4) 2_766 ?
P2 C1 1.799(11) . ?
P3 C2 1.802(11) . ?
P4 C11 1.807(11) . ?
P5 C12 1.804(11) . ?
P2' C1' 1.801(11) . ?
P3' C2' 1.800(11) . ?
P4' C11' 1.799(11) . ?
P5' C12' 1.798(11) . ?
C1 C2 1.526(11) . ?
C1 H1A 0.9700 . ?
C1 H1B 0.9700 . ?
C2 H2A 0.9700 . ?
C2 H2B 0.9700 . ?
C3 C4 1.532(11) . ?
C3 H3A 0.9700 . ?
C3 H3B 0.9700 . ?
C4 H4A 0.9600 . ?
C4 H4B 0.9600 . ?
C4 H4C 0.9600 . ?
C5 C6 1.525(11) . ?
C5 H5A 0.9700 . ?
C5 H5B 0.9700 . ?
C6 H6A 0.9600 . ?
C6 H6B 0.9600 . ?
C6 H6C 0.9600 . ?
C7 C8 1.526(11) . ?
C7 H7A 0.9700 . ?
C7 H7B 0.9700 . ?
C8 H8A 0.9600 . ?
C8 H8B 0.9600 . ?
C8 H8C 0.9600 . ?
C9 C10 1.535(11) . ?
C9 H9A 0.9700 . ?
C9 H9B 0.9700 . ?
C10 H10A 0.9600 . ?
C10 H10B 0.9600 . ?
C10 H10C 0.9600 . ?
C11 C12 1.525(11) . ?
C11 H11A 0.9700 . ?
C11 H11B 0.9700 . ?
C12 H12A 0.9700 . ?
C12 H12B 0.9700 . ?
C13 C14 1.528(11) . ?
C13 H13A 0.9700 . ?
C13 H13B 0.9700 . ?
C14 H14A 0.9600 . ?
C14 H14B 0.9600 . ?
C14 H14C 0.9600 . ?
C15 C16 1.528(11) . ?
C15 H15A 0.9700 . ?
C15 H15B 0.9700 . ?
C16 H16A 0.9600 . ?
C16 H16B 0.9600 . ?
C16 H16C 0.9600 . ?
C17 C18 1.529(11) . ?
C17 H17A 0.9700 . ?
C17 H17B 0.9700 . ?
C18 H18A 0.9600 . ?
C18 H18B 0.9600 . ?
C18 H18C 0.9600 . ?
C19 C20 1.532(11) . ?
C19 H19A 0.9700 . ?
C19 H19B 0.9700 . ?
C20 H20A 0.9600 . ?
C20 H20B 0.9600 . ?
C20 H20C 0.9600 . ?
C1' C2' 1.529(11) . ?
C1' H1'1 0.9700 . ?
C1' H1'2 0.9700 . ?
C2' H2'1 0.9700 . ?
C2' H2'2 0.9700 . ?
C3' C4' 1.528(11) . ?
C3' H3'1 0.9700 . ?
C3' H3'2 0.9700 . ?
C4' H4'1 0.9600 . ?
C4' H4'2 0.9600 . ?
C4' H4'3 0.9600 . ?
C5' C6' 1.524(11) . ?
C5' H5'1 0.9700 . ?
C5' H5'2 0.9700 . ?
C6' H6'1 0.9600 . ?
C6' H6'2 0.9600 . ?
C6' H6'3 0.9600 . ?
C7' C8' 1.532(11) . ?
C7' H7'1 0.9700 . ?
C7' H7'2 0.9700 . ?
C8' H8'1 0.9600 . ?
C8' H8'2 0.9600 . ?
C8' H8'3 0.9600 . ?
C9' C10' 1.531(11) . ?
C9' H9'1 0.9700 . ?
C9' H9'2 0.9700 . ?
C10' H10D 0.9600 . ?
C10' H10E 0.9600 . ?
C10' H10F 0.9600 . ?
C11' C12' 1.531(11) . ?
C11' H11C 0.9700 . ?
C11' H11D 0.9700 . ?
C12' H12C 0.9700 . ?
C12' H12D 0.9700 . ?
C13' C14' 1.533(11) . ?
C13' H13C 0.9700 . ?
C13' H13D 0.9700 . ?
C14' H14D 0.9600 . ?
C14' H14E 0.9600 . ?
C14' H14F 0.9600 . ?
C15' C16' 1.531(11) . ?
C15' H15C 0.9700 . ?
C15' H15D 0.9700 . ?
C16' H16D 0.9600 . ?
C16' H16E 0.9600 . ?
C16' H16F 0.9600 . ?
C17' C18' 1.527(11) . ?
C17' H17C 0.9700 . ?
C17' H17D 0.9700 . ?
C18' H18D 0.9600 . ?
C18' H18E 0.9600 . ?
C18' H18F 0.9600 . ?
C19' C20' 1.526(11) . ?
C19' H19C 0.9700 . ?
C19' H19D 0.9700 . ?
C20' H20D 0.9600 . ?
C20' H20E 0.9600 . ?
C20' H20F 0.9600 . ?
